data_4077971
loop_
_publ_author_name
'Zeits, Paul D.'
'Rachiero, Giovanni Pietro'
'Hampel, Frank'
'Reibenspies, Joseph H.'
'Gladysz, John A.'

_publ_section_title
;
 Gyroscope-Like Platinum and Palladium Complexes with Trans-Spanning
 Bis(pyridine) Ligands
;
_journal_issue 7
_journal_name_full Organometallics
_journal_page_first 2854
_journal_paper_doi 10.1021/om201145x
_journal_volume 31
_journal_year 2012
_chemical_formula_sum 'C18 H24 Cl2 N2 O2 Pt'
_chemical_formula_weight 566.38
_chemical_name_systematic
;
 ?
;
_space_group_IT_number 2
_symmetry_cell_setting triclinic
_symmetry_space_group_name_Hall '-P 1'
_symmetry_space_group_name_H-M 'P -1'
_atom_sites_solution_hydrogens geom
_atom_sites_solution_primary direct
_atom_sites_solution_secondary difmap
_audit_creation_method SHELXL-97
_cell_angle_alpha 80.431(3)
_cell_angle_beta 77.450(3)
_cell_angle_gamma 65.009(2)
_cell_formula_units_Z 2
_cell_length_a 8.412(2)
_cell_length_b 8.542(2)
_cell_length_c 15.116(4)
_cell_measurement_reflns_used 9935
_cell_measurement_temperature 110(2)
_cell_measurement_theta_max 29.18
_cell_measurement_theta_min 2.64
_cell_volume 957.5(4)
_computing_cell_refinement 'Bruker APEXII'
_computing_data_collection 'Bruker APEXII'
_computing_data_reduction 'Bruker SAINT'
_computing_molecular_graphics 'Bruker SHELXTL'
_computing_publication_material 'Bruker SHELXTL'
_computing_structure_refinement 'SHELXL-97 (Sheldrick, 2008)'
_computing_structure_solution 'SHELXS-97 (Sheldrick, 2008)'
_diffrn_ambient_temperature 110(2)
_diffrn_measured_fraction_theta_full 0.997
_diffrn_measured_fraction_theta_max 0.997
_diffrn_measurement_device_type 'Bruker APEX-II CCD'
_diffrn_measurement_method '\f and \w scans'
_diffrn_radiation_monochromator graphite
_diffrn_radiation_source 'fine-focus sealed tube'
_diffrn_radiation_type MoK\a
_diffrn_radiation_wavelength 0.71073
_diffrn_reflns_av_R_equivalents 0.0366
_diffrn_reflns_av_sigmaI/netI 0.0301
_diffrn_reflns_limit_h_max 9
_diffrn_reflns_limit_h_min -9
_diffrn_reflns_limit_k_max 10
_diffrn_reflns_limit_k_min -10
_diffrn_reflns_limit_l_max 17
_diffrn_reflns_limit_l_min -17
_diffrn_reflns_number 13494
_diffrn_reflns_theta_full 25.00
_diffrn_reflns_theta_max 25.00
_diffrn_reflns_theta_min 2.64
_exptl_absorpt_coefficient_mu 7.620
_exptl_absorpt_correction_T_max 0.6494
_exptl_absorpt_correction_T_min 0.3490
_exptl_absorpt_correction_type multi-scan
_exptl_absorpt_process_details sadabs
_exptl_crystal_colour yellow
_exptl_crystal_density_diffrn 1.964
_exptl_crystal_density_method 'not measured'
_exptl_crystal_description plate
_exptl_crystal_F_000 548
_exptl_crystal_size_max 0.17
_exptl_crystal_size_mid 0.16
_exptl_crystal_size_min 0.06
_refine_diff_density_max 0.973
_refine_diff_density_min -0.794
_refine_diff_density_rms 0.091
_refine_ls_extinction_method none
_refine_ls_goodness_of_fit_ref 1.017
_refine_ls_hydrogen_treatment constr
_refine_ls_matrix_type full
_refine_ls_number_parameters 226
_refine_ls_number_reflns 3350
_refine_ls_number_restraints 0
_refine_ls_restrained_S_all 1.017
_refine_ls_R_factor_all 0.0173
_refine_ls_R_factor_gt 0.0168
_refine_ls_shift/su_max 0.003
_refine_ls_shift/su_mean 0.000
_refine_ls_structure_factor_coef Fsqd
_refine_ls_weighting_details 'calc w=1/[\s^2^(Fo^2^)+(0.0203P)^2^+0.6258P] where P=(Fo^2^+2Fc^2^)/3'
_refine_ls_weighting_scheme calc
_refine_ls_wR_factor_gt 0.0439
_refine_ls_wR_factor_ref 0.0443
_reflns_number_gt 3264
_reflns_number_total 3350
_reflns_threshold_expression >2sigma(I)
_cod_data_source_file om201145x_si_002.cif
_cod_data_source_block pdz75=trans-11b
_cod_depositor_comments
;
The following automatic conversions were performed:

'_symmetry_cell_setting' value 'Triclinic' changed to 'triclinic'
according to /home/saulius/struct/CIF-dictionaries/cif_core.dic
dictionary named 'cif_core.dic' version 2.4.1 from 2010-06-29.

Automatic conversion script
Id: cif_fix_values 1715 2011-07-08 13:25:40Z adriana 
;
_cod_original_sg_symbol_H-M P-1
_cod_database_code 4077971

loop_
_symmetry_equiv_pos_as_xyz
'x, y, z'
'-x, -y, -z'

loop_
_atom_site_label
_atom_site_type_symbol
_atom_site_fract_x
_atom_site_fract_y
_atom_site_fract_z
_atom_site_U_iso_or_equiv
_atom_site_adp_type
_atom_site_occupancy
_atom_site_symmetry_multiplicity
_atom_site_calc_flag
_atom_site_refinement_flags
Pt1 Pt 0.595180(12) 0.225557(11) 0.161918(6) 0.02042(5) Uani 1 1 d .
Cl1 Cl 0.81954(10) 0.24247(10) 0.22095(6) 0.03125(17) Uani 1 1 d .
Cl2 Cl 0.37359(9) 0.20997(9) 0.10112(5) 0.02656(16) Uani 1 1 d .
O1 O 0.6636(3) -0.2407(3) 0.36698(15) 0.0316(5) Uani 1 1 d .
O2 O 0.1042(3) 0.4819(3) 0.37091(15) 0.0314(5) Uani 1 1 d .
N1 N 0.7459(3) -0.0278(3) 0.14208(17) 0.0223(5) Uani 1 1 d .
N2 N 0.4455(3) 0.4796(3) 0.17783(17) 0.0217(5) Uani 1 1 d .
C1 C 0.7624(4) -0.1565(4) 0.2092(2) 0.0245(6) Uani 1 1 d .
C2 C 0.8612(4) -0.3283(4) 0.1914(2) 0.0293(7) Uani 1 1 d .
H2 H 0.8682 -0.4178 0.2390 0.035 Uiso 1 1 calc R
C3 C 0.9496(4) -0.3695(4) 0.1046(3) 0.0335(8) Uani 1 1 d .
H3 H 1.0184 -0.4869 0.0920 0.040 Uiso 1 1 calc R
C4 C 0.9361(4) -0.2370(4) 0.0364(2) 0.0330(7) Uani 1 1 d .
H4 H 0.9975 -0.2613 -0.0237 0.040 Uiso 1 1 calc R
C5 C 0.8317(4) -0.0690(4) 0.0575(2) 0.0298(7) Uani 1 1 d .
H5 H 0.8197 0.0218 0.0102 0.036 Uiso 1 1 calc R
C6 C 0.6741(4) -0.1032(4) 0.3039(2) 0.0323(7) Uani 1 1 d .
H6A H 0.7410 -0.0499 0.3257 0.039 Uiso 1 1 calc R
H6B H 0.5523 -0.0138 0.3012 0.039 Uiso 1 1 calc R
C7 C 0.5226(4) -0.2890(4) 0.3623(2) 0.0344(7) Uani 1 1 d .
H7A H 0.5731 -0.4092 0.3446 0.041 Uiso 1 1 calc R
H7B H 0.4536 -0.2117 0.3151 0.041 Uiso 1 1 calc R
C8 C 0.4012(4) -0.2765(4) 0.4527(2) 0.0377(8) Uani 1 1 d .
H8A H 0.4706 -0.3594 0.4982 0.045 Uiso 1 1 calc R
H8B H 0.3069 -0.3130 0.4472 0.045 Uiso 1 1 calc R
C9 C 0.3126(4) -0.0968(4) 0.4885(2) 0.0335(7) Uani 1 1 d .
H9A H 0.2378 -0.1043 0.5481 0.040 Uiso 1 1 calc R
H9B H 0.4069 -0.0651 0.4992 0.040 Uiso 1 1 calc R
C10 C 0.1981(4) 0.0485(4) 0.4278(2) 0.0319(7) Uani 1 1 d .
H10A H 0.1056 0.0169 0.4146 0.038 Uiso 1 1 calc R
H10B H 0.2729 0.0630 0.3693 0.038 Uiso 1 1 calc R
C11 C 0.1091(4) 0.2192(4) 0.4720(2) 0.0307(7) Uani 1 1 d .
H11A H 0.2017 0.2413 0.4920 0.037 Uiso 1 1 calc R
H11B H 0.0256 0.2061 0.5270 0.037 Uiso 1 1 calc R
C12 C 0.0071(4) 0.3783(4) 0.4123(2) 0.0304(7) Uani 1 1 d .
H12A H -0.0267 0.3393 0.3639 0.036 Uiso 1 1 calc R
H12B H -0.1039 0.4513 0.4500 0.036 Uiso 1 1 calc R
C13 C 0.2504(4) 0.4004(4) 0.3040(2) 0.0290(7) Uani 1 1 d .
H13A H 0.2193 0.3334 0.2681 0.035 Uiso 1 1 calc R
H13B H 0.3530 0.3193 0.3333 0.035 Uiso 1 1 calc R
C14 C 0.2984(4) 0.5365(4) 0.24255(19) 0.0223(6) Uani 1 1 d .
C15 C 0.4933(4) 0.5972(4) 0.1206(2) 0.0281(7) Uani 1 1 d .
H15 H 0.5967 0.5573 0.0758 0.034 Uiso 1 1 calc R
C16 C 0.3971(4) 0.7736(4) 0.1249(2) 0.0295(7) Uani 1 1 d .
H16 H 0.4339 0.8535 0.0838 0.035 Uiso 1 1 calc R
C17 C 0.2461(4) 0.8321(4) 0.1901(2) 0.0293(7) Uani 1 1 d .
H17 H 0.1773 0.9527 0.1943 0.035 Uiso 1 1 calc R
C18 C 0.1976(4) 0.7124(4) 0.2488(2) 0.0263(6) Uani 1 1 d .
H18 H 0.0943 0.7505 0.2939 0.032 Uiso 1 1 calc R

loop_
_atom_site_aniso_label
_atom_site_aniso_U_11
_atom_site_aniso_U_22
_atom_site_aniso_U_33
_atom_site_aniso_U_23
_atom_site_aniso_U_13
_atom_site_aniso_U_12
Pt1 0.01989(8) 0.01480(8) 0.02330(8) -0.00184(5) -0.00073(5) -0.00511(5)
Cl1 0.0243(4) 0.0234(4) 0.0481(5) -0.0088(3) -0.0114(3) -0.0070(3)
Cl2 0.0236(3) 0.0223(4) 0.0336(4) -0.0053(3) -0.0062(3) -0.0073(3)
O1 0.0324(11) 0.0312(11) 0.0305(12) 0.0061(9) -0.0080(9) -0.0139(10)
O2 0.0346(12) 0.0242(11) 0.0307(12) -0.0070(9) 0.0097(9) -0.0128(9)
N1 0.0216(12) 0.0197(12) 0.0236(13) -0.0022(10) -0.0031(10) -0.0066(10)
N2 0.0249(12) 0.0172(12) 0.0224(13) 0.0000(10) -0.0022(10) -0.0091(10)
C1 0.0212(14) 0.0196(14) 0.0320(17) -0.0027(12) -0.0064(12) -0.0064(12)
C2 0.0278(16) 0.0219(15) 0.0346(18) -0.0019(13) -0.0086(13) -0.0048(13)
C3 0.0321(17) 0.0214(16) 0.044(2) -0.0124(14) -0.0088(15) -0.0031(14)
C4 0.0327(17) 0.0330(17) 0.0295(17) -0.0132(14) -0.0020(13) -0.0072(14)
C5 0.0327(17) 0.0265(16) 0.0272(17) -0.0015(13) -0.0050(13) -0.0094(14)
C6 0.0382(17) 0.0237(15) 0.0295(17) -0.0003(13) -0.0004(13) -0.0105(13)
C7 0.0377(18) 0.0290(16) 0.0376(19) -0.0043(14) -0.0073(14) -0.0134(14)
C8 0.0393(18) 0.0264(16) 0.044(2) 0.0033(14) -0.0022(15) -0.0147(14)
C9 0.0364(17) 0.0289(16) 0.0310(17) 0.0018(13) -0.0026(14) -0.0121(14)
C10 0.0305(16) 0.0278(16) 0.0345(18) -0.0019(13) -0.0009(14) -0.0114(14)
C11 0.0308(16) 0.0273(16) 0.0268(16) -0.0012(13) 0.0016(13) -0.0082(13)
C12 0.0281(16) 0.0272(16) 0.0303(17) 0.0007(13) 0.0032(13) -0.0107(13)
C13 0.0293(16) 0.0214(15) 0.0295(16) -0.0029(12) 0.0053(13) -0.0083(13)
C14 0.0224(14) 0.0218(14) 0.0215(15) -0.0025(11) -0.0026(11) -0.0081(12)
C15 0.0301(16) 0.0242(15) 0.0290(17) -0.0012(12) -0.0001(13) -0.0125(13)
C16 0.0350(17) 0.0198(15) 0.0327(17) 0.0036(12) -0.0064(14) -0.0118(13)
C17 0.0329(16) 0.0171(14) 0.0363(18) -0.0021(13) -0.0103(14) -0.0063(13)
C18 0.0211(14) 0.0226(15) 0.0320(17) -0.0061(12) -0.0037(12) -0.0045(12)

loop_
_atom_type_symbol
_atom_type_description
_atom_type_scat_dispersion_real
_atom_type_scat_dispersion_imag
_atom_type_scat_source
C C 0.0033 0.0016 'International Tables Vol C Tables 4.2.6.8 and 6.1.1.4'
H H 0.0000 0.0000 'International Tables Vol C Tables 4.2.6.8 and 6.1.1.4'
N N 0.0061 0.0033 'International Tables Vol C Tables 4.2.6.8 and 6.1.1.4'
O O 0.0106 0.0060 'International Tables Vol C Tables 4.2.6.8 and 6.1.1.4'
Cl Cl 0.1484 0.1585 'International Tables Vol C Tables 4.2.6.8 and 6.1.1.4'
Pt Pt -1.7033 8.3905 'International Tables Vol C Tables 4.2.6.8 and 6.1.1.4'

loop_
_geom_angle_atom_site_label_1
_geom_angle_atom_site_label_2
_geom_angle_atom_site_label_3
_geom_angle
N2 Pt1 N1 178.37(8)
N2 Pt1 Cl2 89.81(7)
N1 Pt1 Cl2 89.53(7)
N2 Pt1 Cl1 90.15(7)
N1 Pt1 Cl1 90.49(7)
Cl2 Pt1 Cl1 179.17(2)
C6 O1 C7 114.4(2)
C13 O2 C12 113.9(2)
C5 N1 C1 118.7(3)
C5 N1 Pt1 118.2(2)
C1 N1 Pt1 123.1(2)
C15 N2 C14 118.9(3)
C15 N2 Pt1 118.1(2)
C14 N2 Pt1 122.94(19)
N1 C1 C2 120.9(3)
N1 C1 C6 116.7(3)
C2 C1 C6 122.3(3)
C3 C2 C1 120.1(3)
C3 C2 H2 120.0
C1 C2 H2 120.0
C4 C3 C2 118.9(3)
C4 C3 H3 120.5
C2 C3 H3 120.5
C5 C4 C3 118.5(3)
C5 C4 H4 120.8
C3 C4 H4 120.8
N1 C5 C4 122.9(3)
N1 C5 H5 118.5
C4 C5 H5 118.5
O1 C6 C1 113.9(2)
O1 C6 H6A 108.8
C1 C6 H6A 108.8
O1 C6 H6B 108.8
C1 C6 H6B 108.8
H6A C6 H6B 107.7
O1 C7 C8 110.7(3)
O1 C7 H7A 109.5
C8 C7 H7A 109.5
O1 C7 H7B 109.5
C8 C7 H7B 109.5
H7A C7 H7B 108.1
C7 C8 C9 115.3(3)
C7 C8 H8A 108.4
C9 C8 H8A 108.4
C7 C8 H8B 108.4
C9 C8 H8B 108.4
H8A C8 H8B 107.5
C10 C9 C8 116.1(3)
C10 C9 H9A 108.3
C8 C9 H9A 108.3
C10 C9 H9B 108.3
C8 C9 H9B 108.3
H9A C9 H9B 107.4
C9 C10 C11 111.8(3)
C9 C10 H10A 109.3
C11 C10 H10A 109.3
C9 C10 H10B 109.3
C11 C10 H10B 109.3
H10A C10 H10B 107.9
C10 C11 C12 115.9(3)
C10 C11 H11A 108.3
C12 C11 H11A 108.3
C10 C11 H11B 108.3
C12 C11 H11B 108.3
H11A C11 H11B 107.4
O2 C12 C11 114.2(3)
O2 C12 H12A 108.7
C11 C12 H12A 108.7
O2 C12 H12B 108.7
C11 C12 H12B 108.7
H12A C12 H12B 107.6
O2 C13 C14 109.0(2)
O2 C13 H13A 109.9
C14 C13 H13A 109.9
O2 C13 H13B 109.9
C14 C13 H13B 109.9
H13A C13 H13B 108.3
N2 C14 C18 120.6(3)
N2 C14 C13 116.8(2)
C18 C14 C13 122.7(3)
N2 C15 C16 122.3(3)
N2 C15 H15 118.8
C16 C15 H15 118.8
C15 C16 C17 119.0(3)
C15 C16 H16 120.5
C17 C16 H16 120.5
C18 C17 C16 118.8(3)
C18 C17 H17 120.6
C16 C17 H17 120.6
C17 C18 C14 120.4(3)
C17 C18 H18 119.8
C14 C18 H18 119.8

loop_
_geom_bond_atom_site_label_1
_geom_bond_atom_site_label_2
_geom_bond_distance
Pt1 N2 2.021(2)
Pt1 N1 2.028(2)
Pt1 Cl2 2.3091(9)
Pt1 Cl1 2.3204(9)
O1 C6 1.406(4)
O1 C7 1.428(4)
O2 C13 1.411(3)
O2 C12 1.430(4)
N1 C5 1.347(4)
N1 C1 1.349(4)
N2 C15 1.349(4)
N2 C14 1.360(4)
C1 C2 1.386(4)
C1 C6 1.509(4)
C2 C3 1.381(5)
C2 H2 0.9500
C3 C4 1.383(5)
C3 H3 0.9500
C4 C5 1.378(4)
C4 H4 0.9500
C5 H5 0.9500
C6 H6A 0.9900
C6 H6B 0.9900
C7 C8 1.508(5)
C7 H7A 0.9900
C7 H7B 0.9900
C8 C9 1.529(5)
C8 H8A 0.9900
C8 H8B 0.9900
C9 C10 1.519(4)
C9 H9A 0.9900
C9 H9B 0.9900
C10 C11 1.522(4)
C10 H10A 0.9900
C10 H10B 0.9900
C11 C12 1.529(4)
C11 H11A 0.9900
C11 H11B 0.9900
C12 H12A 0.9900
C12 H12B 0.9900
C13 C14 1.500(4)
C13 H13A 0.9900
C13 H13B 0.9900
C14 C18 1.386(4)
C15 C16 1.382(4)
C15 H15 0.9500
C16 C17 1.385(5)
C16 H16 0.9500
C17 C18 1.375(4)
C17 H17 0.9500
C18 H18 0.9500

loop_
_geom_torsion_atom_site_label_1
_geom_torsion_atom_site_label_2
_geom_torsion_atom_site_label_3
_geom_torsion_atom_site_label_4
_geom_torsion
N2 Pt1 N1 C5 12(3)
Cl2 Pt1 N1 C5 78.3(2)
Cl1 Pt1 N1 C5 -100.9(2)
N2 Pt1 N1 C1 -167(3)
Cl2 Pt1 N1 C1 -100.9(2)
Cl1 Pt1 N1 C1 79.9(2)
N1 Pt1 N2 C15 -40(3)
Cl2 Pt1 N2 C15 -106.3(2)
Cl1 Pt1 N2 C15 72.9(2)
N1 Pt1 N2 C14 139(3)
Cl2 Pt1 N2 C14 72.8(2)
Cl1 Pt1 N2 C14 -108.0(2)
C5 N1 C1 C2 -1.9(4)
Pt1 N1 C1 C2 177.3(2)
C5 N1 C1 C6 176.0(3)
Pt1 N1 C1 C6 -4.8(4)
N1 C1 C2 C3 2.2(4)
C6 C1 C2 C3 -175.5(3)
C1 C2 C3 C4 -0.6(5)
C2 C3 C4 C5 -1.4(5)
C1 N1 C5 C4 -0.2(5)
Pt1 N1 C5 C4 -179.4(2)
C3 C4 C5 N1 1.8(5)
C7 O1 C6 C1 -79.5(3)
N1 C1 C6 O1 167.4(2)
C2 C1 C6 O1 -14.8(4)
C6 O1 C7 C8 -122.6(3)
O1 C7 C8 C9 59.4(4)
C7 C8 C9 C10 58.7(4)
C8 C9 C10 C11 177.1(3)
C9 C10 C11 C12 173.5(3)
C13 O2 C12 C11 68.3(3)
C10 C11 C12 O2 -98.4(3)
C12 O2 C13 C14 159.0(3)
C15 N2 C14 C18 1.0(4)
Pt1 N2 C14 C18 -178.1(2)
C15 N2 C14 C13 179.6(3)
Pt1 N2 C14 C13 0.5(4)
O2 C13 C14 N2 175.3(2)
O2 C13 C14 C18 -6.1(4)
C14 N2 C15 C16 -0.6(4)
Pt1 N2 C15 C16 178.6(2)
N2 C15 C16 C17 -0.1(5)
C15 C16 C17 C18 0.3(5)
C16 C17 C18 C14 0.1(5)
N2 C14 C18 C17 -0.7(4)
C13 C14 C18 C17 -179.2(3)
